data_2203691
loop_
_publ_author_name
'Y\"uce, S\"uheyla'
'\"Ozek, Arzu'
'Albayrak, \,Ci\<gdem'
'Odaba\,so\<glu, Mustafa'
'B\"uy\"ukg\"ung\"or, Orhan'

_publ_section_title
;
 3-(4-Acetylphenyliminomethyl)-1,2-dihydroxybenzene
;
_journal_issue 5
_journal_name_full 'Acta Crystallographica Section E'
_journal_page_first o810
_journal_page_last o812
_journal_paper_doi 10.1107/S1600536804008633
_journal_volume 60
_journal_year 2004
_chemical_formula_iupac 'C15 H13 N O3'
_chemical_formula_moiety 'C15 H13 N O3'
_chemical_formula_sum 'C15 H13 N O3'
_chemical_formula_weight 255.26
_chemical_name_systematic
;
3-(4-acetylphenyliminomethyl)-1,2-dihydroxybenzene
;
_space_group_IT_number 14
_symmetry_cell_setting monoclinic
_symmetry_space_group_name_Hall '-P 2ybc'
_symmetry_space_group_name_H-M 'P 1 21/c 1'
_atom_sites_solution_hydrogens difmap
_atom_sites_solution_primary direct
_atom_sites_solution_secondary difmap
_cell_angle_alpha 90.00
_cell_angle_beta 104.413(9)
_cell_angle_gamma 90.00
_cell_formula_units_Z 4
_cell_length_a 10.0014(11)
_cell_length_b 14.4188(4)
_cell_length_c 8.8212(10)
_cell_measurement_reflns_used 7244
_cell_measurement_temperature 293(2)
_cell_measurement_theta_max 26.0
_cell_measurement_theta_min 2.1
_cell_volume 1232.1(2)
_computing_cell_refinement X-AREA
_computing_data_collection 'X-AREA (Stoe & Cie, 2002)'
_computing_data_reduction 'X-RED (Stoe & Cie, 2002)'
_computing_molecular_graphics 'ORTEP-3 for windows (Farrugia, 1997)'
_computing_publication_material 'WinGX (Farrugia, 1999)'
_computing_structure_refinement 'SHELXL97 (Sheldrick, 1997)'
_computing_structure_solution 'SHELXS97 (Sheldrick, 1997)'
_diffrn_ambient_temperature 293
_diffrn_detector_area_resol_mean 6.67
_diffrn_measured_fraction_theta_full 1.000
_diffrn_measured_fraction_theta_max 1.000
_diffrn_measurement_device '2-circle goniometer'
_diffrn_measurement_device_type 'STOE IPDS-II'
_diffrn_measurement_method \w
_diffrn_radiation_monochromator 'plane graphite'
_diffrn_radiation_source 'fine-focus sealed tube'
_diffrn_radiation_type 'Mo K\a'
_diffrn_radiation_wavelength 0.71073
_diffrn_reflns_av_R_equivalents 0.037
_diffrn_reflns_av_sigmaI/netI 0.033
_diffrn_reflns_limit_h_max 12
_diffrn_reflns_limit_h_min -12
_diffrn_reflns_limit_k_max 17
_diffrn_reflns_limit_k_min -17
_diffrn_reflns_limit_l_max 10
_diffrn_reflns_limit_l_min -10
_diffrn_reflns_number 8659
_diffrn_reflns_theta_full 26.0
_diffrn_reflns_theta_max 26.0
_diffrn_reflns_theta_min 2.1
_diffrn_standards_decay_% 2
_diffrn_standards_interval_count 0
_diffrn_standards_number 0
_exptl_absorpt_coefficient_mu 0.10
_exptl_absorpt_correction_T_max 0.985
_exptl_absorpt_correction_T_min 0.970
_exptl_absorpt_correction_type integration
_exptl_absorpt_process_details '(X-RED; Stoe & Cie, 2002)'
_exptl_crystal_colour red
_exptl_crystal_density_diffrn 1.376
_exptl_crystal_density_method 'not measured'
_exptl_crystal_description 'irregular shape'
_exptl_crystal_F_000 536
_exptl_crystal_size_max 0.46
_exptl_crystal_size_mid 0.32
_exptl_crystal_size_min 0.19
_refine_diff_density_max 0.13
_refine_diff_density_min -0.16
_refine_ls_extinction_method none
_refine_ls_goodness_of_fit_ref 0.92
_refine_ls_hydrogen_treatment refall
_refine_ls_matrix_type full
_refine_ls_number_parameters 224
_refine_ls_number_reflns 2425
_refine_ls_number_restraints 0
_refine_ls_restrained_S_all 0.92
_refine_ls_R_factor_all 0.059
_refine_ls_R_factor_gt 0.035
_refine_ls_shift/su_max <0.001
_refine_ls_shift/su_mean 0.000
_refine_ls_structure_factor_coef Fsqd
_refine_ls_weighting_details 'calc w=1/[\s^2^(Fo^2^)+(0.0514P)^2^] where P=(Fo^2^+2Fc^2^)/3'
_refine_ls_weighting_scheme calc
_refine_ls_wR_factor_gt 0.079
_refine_ls_wR_factor_ref 0.086
_reflns_number_gt 1660
_reflns_number_total 2425
_reflns_threshold_expression I>2\s(I)
_cod_data_source_file ya6202.cif
_cod_data_source_block I
_cod_depositor_comments
;
The following automatic conversions were performed:
'_symmetry_cell_setting' value 'Monoclinic' changed to 'monoclinic'
according to '/home/saulius/struct/CIF-dictionaries/cif_core.dic'
dictionary named 'cif_core.dic' version 2.4.1 from
2010-06-29.

'_geom_bond_publ_flag' value 'Y' changed to 'y' according to
'/home/saulius/struct/CIF-dictionaries/cif_core.dic' dictionary named
'cif_core.dic' version 2.4.1 from 2010-06-29 (8
times).

'_geom_torsion_publ_flag' value 'Y' changed to 'y' according to
'/home/saulius/struct/CIF-dictionaries/cif_core.dic' dictionary named
'cif_core.dic' version 2.4.1 from 2010-06-29 (8 times).

Automatic conversion script
Id: cif_fix_enum 1527 2010-12-29 10:47:43Z saulius 

The following automatic conversions were performed:

'_symmetry_cell_setting' value 'Monoclinic' changed to 'monoclinic'
according to /home/saulius/struct/CIF-dictionaries/cif_core.dic
dictionary named 'cif_core.dic' version 2.4.1 from
2010-06-29.

'_geom_bond_publ_flag' value 'Y' changed to 'y'
according to /home/saulius/struct/CIF-dictionaries/cif_core.dic
dictionary named 'cif_core.dic' version 2.4.1 from 2010-06-29 (8
times).

'_geom_torsion_publ_flag' value 'Y' changed to 'y' according
to /home/saulius/struct/CIF-dictionaries/cif_core.dic dictionary
named 'cif_core.dic' version 2.4.1 from 2010-06-29 (8 times).

Automatic conversion script
Id: cif_fix_values 1715 2011-07-08 13:25:40Z adriana 
;
_cod_original_sg_symbol_H-M 'P 21/c'
_cod_database_code 2203691
_cod_database_fobs_code 2203691

loop_
_symmetry_equiv_pos_as_xyz
'x, y, z'
'-x, y+1/2, -z+1/2'
'-x, -y, -z'
'x, -y-1/2, z-1/2'

loop_
_atom_site_label
_atom_site_fract_x
_atom_site_fract_y
_atom_site_fract_z
_atom_site_U_iso_or_equiv
_atom_site_adp_type
_atom_site_calc_flag
_atom_site_occupancy
_atom_site_type_symbol
O2 0.55586(13) 0.46978(9) 0.84987(12) 0.0580(3) Uani d 1 O
O1 0.70992(11) 0.50751(8) 0.64901(12) 0.0523(3) Uani d 1 O
C3 0.52248(15) 0.54326(10) 0.75121(15) 0.0440(3) Uani d 1 C
C10 0.84259(16) 0.62782(11) 0.04454(16) 0.0492(4) Uani d 1 C
C9 0.76274(18) 0.62350(12) 0.15136(17) 0.0521(4) Uani d 1 C
C14 1.07508(16) 0.63265(9) -0.01811(16) 0.0428(3) Uani d 1 C
C2 0.60087(14) 0.56326(10) 0.64451(14) 0.0410(3) Uani d 1 C
C4 0.41090(17) 0.59726(11) 0.75590(17) 0.0503(4) Uani d 1 C
C11 0.98517(14) 0.63285(9) 0.09271(14) 0.0397(3) Uani d 1 C
C8 0.82638(15) 0.62238(10) 0.31062(15) 0.0451(4) Uani d 1 C
N1 0.75152(14) 0.60949(9) 0.42569(13) 0.0494(3) Uani d 1 N
C1 0.56377(15) 0.63732(10) 0.54016(15) 0.0442(3) Uani d 1 C
C5 0.37438(19) 0.67110(12) 0.65300(18) 0.0550(4) Uani d 1 C
C12 1.04739(16) 0.63392(10) 0.25338(16) 0.0445(3) Uani d 1 C
C7 0.64343(17) 0.65594(11) 0.42548(16) 0.0478(4) Uani d 1 C
C6 0.44973(17) 0.69080(12) 0.54618(18) 0.0524(4) Uani d 1 C
C13 0.96902(16) 0.62716(11) 0.36009(16) 0.0481(4) Uani d 1 C
O3 1.19995(12) 0.63666(9) 0.03049(12) 0.0624(3) Uani d 1 O
C15 1.0121(2) 0.62535(15) -0.18986(18) 0.0577(4) Uani d 1 C
H7 0.6109(17) 0.7077(11) 0.3502(19) 0.062(5) Uiso d 1 H
H5 0.2972(17) 0.7092(11) 0.6574(17) 0.051(4) Uiso d 1 H
H6 0.4310(15) 0.7404(11) 0.4773(17) 0.050(4) Uiso d 1 H
H4 0.3578(16) 0.5833(10) 0.8295(17) 0.051(4) Uiso d 1 H
H12 1.1459(18) 0.6360(10) 0.2867(17) 0.050(4) Uiso d 1 H
H9 0.6654(18) 0.6171(10) 0.1180(18) 0.058(5) Uiso d 1 H
H13 1.0143(17) 0.6253(11) 0.470(2) 0.059(4) Uiso d 1 H
H10 0.7986(17) 0.6280(11) -0.067(2) 0.062(5) Uiso d 1 H
H1 0.752(2) 0.5318(14) 0.566(2) 0.093(6) Uiso d 1 H
H2 0.633(2) 0.4450(15) 0.832(2) 0.092(7) Uiso d 1 H
H15C 1.077(2) 0.6306(13) -0.246(2) 0.085(6) Uiso d 1 H
H15A 0.966(2) 0.5681(17) -0.215(2) 0.101(8) Uiso d 1 H
H15B 0.938(2) 0.6703(16) -0.232(3) 0.097(7) Uiso d 1 H

loop_
_atom_site_aniso_label
_atom_site_aniso_U_11
_atom_site_aniso_U_22
_atom_site_aniso_U_33
_atom_site_aniso_U_12
_atom_site_aniso_U_13
_atom_site_aniso_U_23
O2 0.0514(7) 0.0757(8) 0.0520(6) 0.0074(6) 0.0224(5) 0.0175(5)
O1 0.0441(6) 0.0664(7) 0.0503(6) 0.0085(5) 0.0190(5) 0.0111(5)
C3 0.0415(8) 0.0544(9) 0.0363(6) -0.0036(7) 0.0103(6) 0.0015(6)
C10 0.0461(9) 0.0652(10) 0.0356(7) -0.0054(8) 0.0086(6) 0.0018(6)
C9 0.0395(9) 0.0726(11) 0.0450(8) -0.0042(8) 0.0120(6) 0.0040(7)
C14 0.0474(10) 0.0398(7) 0.0442(7) -0.0035(7) 0.0166(6) -0.0006(6)
C2 0.0348(8) 0.0515(8) 0.0370(7) -0.0020(6) 0.0094(5) -0.0050(6)
C4 0.0470(9) 0.0642(10) 0.0448(8) -0.0013(8) 0.0210(7) -0.0036(7)
C11 0.0442(8) 0.0368(7) 0.0393(7) -0.0015(6) 0.0129(6) 0.0016(5)
C8 0.0492(9) 0.0489(8) 0.0401(7) -0.0020(7) 0.0168(6) 0.0034(6)
N1 0.0492(8) 0.0608(8) 0.0418(6) -0.0029(6) 0.0184(5) 0.0016(5)
C1 0.0461(9) 0.0497(8) 0.0378(7) -0.0040(7) 0.0123(6) -0.0022(6)
C5 0.0544(10) 0.0612(10) 0.0536(9) 0.0099(8) 0.0215(7) -0.0016(7)
C12 0.0397(9) 0.0524(9) 0.0411(7) -0.0001(7) 0.0096(6) -0.0014(6)
C7 0.0515(10) 0.0522(9) 0.0410(7) -0.0037(8) 0.0138(6) 0.0014(7)
C6 0.0563(10) 0.0538(9) 0.0493(8) 0.0070(8) 0.0172(7) 0.0031(7)
C13 0.0494(9) 0.0602(9) 0.0351(7) 0.0016(8) 0.0110(6) 0.0025(6)
O3 0.0467(7) 0.0885(9) 0.0558(6) -0.0028(6) 0.0202(5) 0.0013(6)
C15 0.0667(12) 0.0712(12) 0.0400(8) -0.0105(11) 0.0219(8) -0.0052(8)

loop_
_atom_type_symbol
_atom_type_description
_atom_type_scat_dispersion_real
_atom_type_scat_dispersion_imag
_atom_type_scat_source
C C 0.0033 0.0016 'International Tables Vol C Tables 4.2.6.8 and 6.1.1.4'
H H 0.0000 0.0000 'International Tables Vol C Tables 4.2.6.8 and 6.1.1.4'
N N 0.0061 0.0033 'International Tables Vol C Tables 4.2.6.8 and 6.1.1.4'
O O 0.0106 0.0060 'International Tables Vol C Tables 4.2.6.8 and 6.1.1.4'

loop_
_geom_angle_atom_site_label_1
_geom_angle_atom_site_label_2
_geom_angle_atom_site_label_3
_geom_angle
_geom_angle_publ_flag
C7 N1 C8 122.08(13) y
C2 C1 C7 119.70(13) y
O1 C2 C3 116.29(12) y
O1 C2 C1 123.72(12) y
C3 O2 H2 106.4(13) ?
C2 O1 H1 104.8(12) ?
O2 C3 C4 119.73(13) y
O2 C3 C2 120.19(13) y
N1 C7 C1 120.84(14) y
C13 C8 N1 117.87(12) y
C9 C8 N1 122.36(14) y
C4 C3 C2 120.07(13) ?
C9 C10 C11 121.31(13) ?
C9 C10 H10 119.9(10) ?
C11 C10 H10 118.8(10) ?
C10 C9 C8 119.55(15) ?
C10 C9 H9 121.1(10) ?
C8 C9 H9 119.2(10) ?
O3 C14 C11 120.33(12) y
O3 C14 C15 119.87(14) y
C11 C14 C15 119.79(14) y
C3 C2 C1 119.98(13) ?
C3 C4 C5 120.01(14) ?
C3 C4 H4 119.6(9) ?
C5 C4 H4 120.4(9) ?
C10 C11 C12 118.41(12) ?
C10 C11 C14 122.98(12) ?
C12 C11 C14 118.54(13) ?
C13 C8 C9 119.60(13) ?
C6 C1 C2 119.00(13) ?
C6 C1 C7 121.29(14) ?
C6 C5 C4 120.45(16) ?
C6 C5 H5 119.7(9) ?
C4 C5 H5 119.8(9) ?
C13 C12 C11 120.60(14) ?
C13 C12 H12 120.9(9) ?
C11 C12 H12 118.5(9) ?
N1 C7 H7 122.1(9) ?
C1 C7 H7 117.1(9) ?
C5 C6 C1 120.47(15) ?
C5 C6 H6 123.6(10) ?
C1 C6 H6 115.9(10) ?
C12 C13 C8 120.48(13) ?
C12 C13 H13 119.1(10) ?
C8 C13 H13 120.4(10) ?
C14 C15 H15C 111.6(13) ?
C14 C15 H15A 111.2(13) ?
H15C C15 H15A 108.3(17) ?
C14 C15 H15B 115.3(13) ?
H15C C15 H15B 107.9(17) ?
H15A C15 H15B 101.9(19) ?

loop_
_geom_bond_atom_site_label_1
_geom_bond_atom_site_label_2
_geom_bond_distance
_geom_bond_publ_flag
O1 C2 1.3475(17) y
O2 C3 1.3590(18) y
O3 C14 1.2166(17) y
N1 C7 1.271(2) y
N1 C8 1.4155(18) y
C1 C2 1.3983(19) y
C1 C7 1.460(2) y
C11 C14 1.4839(19) y
O2 H2 0.90(2) ?
O1 H1 1.00(2) ?
C3 C4 1.370(2) ?
C3 C2 1.3968(19) ?
C10 C9 1.380(2) ?
C10 C11 1.385(2) ?
C10 H10 0.974(16) ?
C9 C8 1.391(2) ?
C9 H9 0.949(17) ?
C14 C15 1.493(2) ?
C4 C5 1.388(2) ?
C4 H4 0.957(16) ?
C11 C12 1.3989(19) ?
C8 C13 1.386(2) ?
C1 C6 1.389(2) ?
C5 C6 1.375(2) ?
C5 H5 0.956(16) ?
C12 C13 1.370(2) ?
C12 H12 0.956(17) ?
C7 H7 0.998(16) ?
C6 H6 0.927(15) ?
C13 H13 0.961(16) ?
C15 H15C 0.91(2) ?
C15 H15A 0.95(2) ?
C15 H15B 0.98(2) ?

loop_
_geom_hbond_atom_site_label_D
_geom_hbond_atom_site_label_H
_geom_hbond_atom_site_label_A
_geom_hbond_site_symmetry_A
_geom_hbond_distance_DH
_geom_hbond_distance_HA
_geom_hbond_distance_DA
_geom_hbond_angle_DHA
O2 H2 O3 3_766 0.90(2) 2.15(2) 2.8550(17) 134.3(18)
O2 H2 O1 . 0.90(2) 2.15(2) 2.6774(15) 116.5(17)
O1 H1 N1 . 1.00(2) 1.67(2) 2.5737(15) 149.2(19)

loop_
_geom_torsion_atom_site_label_1
_geom_torsion_atom_site_label_2
_geom_torsion_atom_site_label_3
_geom_torsion_atom_site_label_4
_geom_torsion
_geom_torsion_publ_flag
C11 C10 C9 C8 -1.2(2) ?
O2 C3 C2 O1 -1.39(19) ?
C4 C3 C2 O1 179.13(13) ?
O2 C3 C2 C1 178.16(12) ?
C4 C3 C2 C1 -1.3(2) ?
O2 C3 C4 C5 -178.51(14) ?
C2 C3 C4 C5 1.0(2) ?
C9 C10 C11 C12 -0.3(2) ?
C9 C10 C11 C14 176.71(14) ?
O3 C14 C11 C10 -179.56(15) ?
C15 C14 C11 C10 -0.9(2) y
O3 C14 C11 C12 -2.6(2) y
C15 C14 C11 C12 176.06(15) ?
C10 C9 C8 C13 1.1(2) ?
C10 C9 C8 N1 -174.08(15) ?
C13 C8 N1 C7 135.50(16) y
C9 C8 N1 C7 -49.3(2) y
O1 C2 C1 C6 -179.62(14) ?
C3 C2 C1 C6 0.9(2) ?
O1 C2 C1 C7 1.5(2) y
C3 C2 C1 C7 -177.97(13) ?
C3 C4 C5 C6 -0.2(2) ?
C10 C11 C12 C13 2.0(2) ?
C14 C11 C12 C13 -175.11(14) ?
C8 N1 C7 C1 176.34(13) y
C6 C1 C7 N1 176.60(14) y
C2 C1 C7 N1 -4.6(2) y
C4 C5 C6 C1 -0.3(2) ?
C2 C1 C6 C5 -0.1(2) ?
C7 C1 C6 C5 178.73(14) ?
C11 C12 C13 C8 -2.2(2) ?
C9 C8 C13 C12 0.7(2) ?
N1 C8 C13 C12 176.03(14) ?

loop_
_cod_related_entry_id
_cod_related_entry_database
_cod_related_entry_code
1 ChemSpider 30654747
